data_4125745
loop_
_publ_author_name
'Schuppe, Alexander W.'
'Newhouse, Timothy R.'

_publ_section_title
;
 Assembly of the Limonoid Architecture by a Divergent Approach: Total
 Synthesis of (+-)-Andirolide N via (+-)-8\a-Hydroxycarapin.
;
_journal_issue 2
_journal_name_full 'Journal of the American Chemical Society'
_journal_page_first 631
_journal_page_last 634
_journal_paper_doi 10.1021/jacs.6b12268
_journal_volume 139
_journal_year 2017
_chemical_formula_moiety 'C22 H30 O5 Si'
_chemical_formula_sum 'C22 H30 O5 Si'
_chemical_formula_weight 402.55
_space_group_crystal_system monoclinic
_space_group_IT_number 14
_space_group_name_Hall '-P 2yn'
_space_group_name_H-M_alt 'P 1 21/n 1'
_symmetry_space_group_name_Hall '-P 2yn'
_symmetry_space_group_name_H-M 'P 1 21/n 1'
_atom_sites_solution_hydrogens geom
_atom_sites_solution_primary shelxt
_atom_sites_solution_secondary difmap
_audit_creation_method SHELXL-2014/7
_cell_angle_alpha 90
_cell_angle_beta 93.281(2)
_cell_angle_gamma 90
_cell_formula_units_Z 4
_cell_length_a 9.9985(7)
_cell_length_b 8.5859(6)
_cell_length_c 25.1456(18)
_cell_measurement_reflns_used 1440
_cell_measurement_temperature 93(2)
_cell_measurement_theta_max 27.5
_cell_measurement_theta_min 0.8
_cell_volume 2155.1(3)
_computing_cell_refinement 'CrystalClear-SM Expert 2.0 r15 (Rigaku, 2011)'
_computing_data_collection 'CrystalClear-SM Expert 2.0 r15 (Rigaku, 2011)'
_computing_data_reduction 'CrystalClear-SM Expert 2.0 r15 (Rigaku, 2011)'
_computing_molecular_graphics
;
Dolomanov, O.V.; Bourhis, L.J.; Gildea, R.J.; Howard, J.A.K.; Puschmann, H., 
OLEX2: A complete structure solution, refinement and analysis program
(2009). J. Appl. Cryst., 42, 339-341.
;
_computing_publication_material 'CIFTAB-2013/2 (Sheldrick, 2014)'
_computing_structure_refinement 'SHELXL-2014/7 (Sheldrick, 2014)'
_computing_structure_solution 'SHELXT-2014/5 (Sheldrick, 2014)'
_diffrn_ambient_temperature 93(2)
_diffrn_detector_area_resol_mean 10
_diffrn_measured_fraction_theta_full 0.998
_diffrn_measured_fraction_theta_max 0.998
_diffrn_measurement_device_type 'Rigaku R-AXIS RAPID imaging plate'
_diffrn_measurement_method \w
_diffrn_radiation_type MoK\a
_diffrn_radiation_wavelength 0.71073
_diffrn_reflns_av_R_equivalents 0.1054
_diffrn_reflns_av_unetI/netI 0.0645
_diffrn_reflns_Laue_measured_fraction_full 0.998
_diffrn_reflns_Laue_measured_fraction_max 0.998
_diffrn_reflns_limit_h_max 11
_diffrn_reflns_limit_h_min -11
_diffrn_reflns_limit_k_max 10
_diffrn_reflns_limit_k_min -10
_diffrn_reflns_limit_l_max 29
_diffrn_reflns_limit_l_min -29
_diffrn_reflns_number 35270
_diffrn_reflns_point_group_measured_fraction_full 0.998
_diffrn_reflns_point_group_measured_fraction_max 0.998
_diffrn_reflns_theta_full 25.027
_diffrn_reflns_theta_max 25.027
_diffrn_reflns_theta_min 2.507
_diffrn_source 'Sealed Tube'
_exptl_absorpt_coefficient_mu 0.138
_exptl_absorpt_correction_T_max 1.000
_exptl_absorpt_correction_T_min 0.671
_exptl_absorpt_correction_type multi-scan
_exptl_absorpt_process_details 'Jacobson, R. (1998) Private Communication'
_exptl_crystal_colour Colorless
_exptl_crystal_density_diffrn 1.241
_exptl_crystal_density_method 'not measured'
_exptl_crystal_description Prism
_exptl_crystal_F_000 864
_exptl_crystal_size_max 0.200
_exptl_crystal_size_mid 0.200
_exptl_crystal_size_min 0.200
_refine_diff_density_max 0.247
_refine_diff_density_min -0.239
_refine_diff_density_rms 0.044
_refine_ls_extinction_method none
_refine_ls_goodness_of_fit_ref 0.843
_refine_ls_hydrogen_treatment constr
_refine_ls_matrix_type full
_refine_ls_number_parameters 259
_refine_ls_number_reflns 3803
_refine_ls_number_restraints 0
_refine_ls_restrained_S_all 0.843
_refine_ls_R_factor_all 0.0675
_refine_ls_R_factor_gt 0.0390
_refine_ls_shift/su_max 0.001
_refine_ls_shift/su_mean 0.000
_refine_ls_structure_factor_coef Fsqd
_refine_ls_weighting_details 'w=1/[\s^2^(Fo^2^)+(0.0488P)^2^] where P=(Fo^2^+2Fc^2^)/3'
_refine_ls_weighting_scheme calc
_refine_ls_wR_factor_gt 0.0839
_refine_ls_wR_factor_ref 0.0896
_reflns_Friedel_coverage 0.000
_reflns_number_gt 2424
_reflns_number_total 3803
_reflns_threshold_expression 'I > 2\s(I)'
_cod_data_source_file ja6b12268_si_003.cif
_cod_data_source_block spider-16042
_cod_database_code 4125745
_shelx_shelxl_version_number 2014/7
_shelx_space_group_comment
; 
The symmetry employed for this shelxl refinement is uniquely defined 
by the following loop, which should always be used as a source of 
symmetry information in preference to the above space-group names. 
They are only intended as comments. 
;
_shelx_estimated_absorpt_t_min 0.973
_shelx_estimated_absorpt_t_max 0.973

loop_
_space_group_symop_operation_xyz
'x, y, z'
'-x+1/2, y+1/2, -z+1/2'
'-x, -y, -z'
'x-1/2, -y-1/2, z-1/2'

loop_
_atom_site_label
_atom_site_type_symbol
_atom_site_fract_x
_atom_site_fract_y
_atom_site_fract_z
_atom_site_U_iso_or_equiv
_atom_site_adp_type
_atom_site_occupancy
_atom_site_site_symmetry_order
_atom_site_calc_flag
_atom_site_refinement_flags_posn
_atom_site_refinement_flags_adp
_atom_site_refinement_flags_occupancy
_atom_site_disorder_assembly
_atom_site_disorder_group
Si1 Si 0.81406(6) 0.38914(7) 0.39756(2) 0.02873(16) Uani 1 1 d . . . . .
O1 O 0.49070(14) 0.94067(15) 0.35336(6) 0.0332(4) Uani 1 1 d . . . . .
O2 O 0.64822(15) 0.98178(17) 0.29702(6) 0.0420(4) Uani 1 1 d . . . . .
O3 O 0.64985(12) 0.40358(15) 0.38670(5) 0.0261(3) Uani 1 1 d . . . . .
O4 O 0.36380(14) 0.21072(17) 0.21721(6) 0.0395(4) Uani 1 1 d . . . . .
O5A O 0.1190(2) 0.9849(2) 0.44723(8) 0.0509(8) Uani 0.660(13) 1 d . . P A 1
O5B O 0.2360(3) 1.0578(3) 0.47307(9) 0.0644(11) Uani 0.340(13) 1 d . . P A 2
C1 C 0.5790(2) 0.8884(3) 0.31850(8) 0.0308(5) Uani 1 1 d . . . . .
C2 C 0.58879(19) 0.7190(2) 0.31127(8) 0.0266(5) Uani 1 1 d . . . . .
H2 H 0.6358 0.6810 0.2822 0.032 Uiso 1 1 calc R U . . .
C3 C 0.53501(18) 0.6157(2) 0.34354(7) 0.0237(4) Uani 1 1 d . . . . .
C4 C 0.56374(19) 0.4399(2) 0.34055(8) 0.0250(5) Uani 1 1 d . . . . .
C5 C 0.62962(18) 0.3877(2) 0.29021(7) 0.0262(4) Uani 1 1 d . . . . .
H5A H 0.6619 0.2794 0.2953 0.031 Uiso 1 1 calc R U . . .
H5B H 0.7087 0.4544 0.2852 0.031 Uiso 1 1 calc R U . . .
C6 C 0.53646(19) 0.3949(2) 0.23955(8) 0.0292(5) Uani 1 1 d . . . . .
H6A H 0.5171 0.5050 0.2303 0.035 Uiso 1 1 calc R U . . .
H6B H 0.5815 0.3468 0.2096 0.035 Uiso 1 1 calc R U . . .
C7 C 0.4074(2) 0.3105(2) 0.24778(8) 0.0291(5) Uani 1 1 d . . . . .
C8 C 0.33688(18) 0.3612(2) 0.29644(8) 0.0284(5) Uani 1 1 d . . . . .
H8 H 0.3147 0.4741 0.2919 0.034 Uiso 1 1 calc R U . . .
C9 C 0.43411(19) 0.3460(2) 0.34653(8) 0.0265(5) Uani 1 1 d . . . . .
H9 H 0.4597 0.2338 0.3502 0.032 Uiso 1 1 calc R U . . .
C10 C 0.3697(2) 0.3942(2) 0.39765(8) 0.0285(5) Uani 1 1 d . . . . .
H10A H 0.2895 0.3291 0.4024 0.034 Uiso 1 1 calc R U . . .
H10B H 0.4338 0.3761 0.4285 0.034 Uiso 1 1 calc R U . . .
C11 C 0.3293(2) 0.5646(2) 0.39602(8) 0.0282(5) Uani 1 1 d . . . . .
H11A H 0.2894 0.5920 0.4299 0.034 Uiso 1 1 calc R U . . .
H11B H 0.2598 0.5803 0.3669 0.034 Uiso 1 1 calc R U . . .
C12 C 0.44799(19) 0.6752(2) 0.38744(8) 0.0256(5) Uani 1 1 d . . . . .
C13 C 0.3868(2) 0.8312(2) 0.36726(8) 0.0287(5) Uani 1 1 d . . . . .
H13 H 0.3295 0.8091 0.3342 0.034 Uiso 1 1 calc R U . . .
C14 C 0.8818(2) 0.2125(3) 0.36638(9) 0.0441(6) Uani 1 1 d . . . . .
H14A H 0.8227 0.1238 0.3723 0.066 Uiso 1 1 calc R U . . .
H14B H 0.9715 0.1904 0.3823 0.066 Uiso 1 1 calc R U . . .
H14C H 0.8870 0.2298 0.3280 0.066 Uiso 1 1 calc R U . . .
C15 C 0.9035(2) 0.5654(3) 0.37541(10) 0.0453(6) Uani 1 1 d . . . . .
H15A H 0.9012 0.5679 0.3364 0.068 Uiso 1 1 calc R U . . .
H15B H 0.9968 0.5625 0.3897 0.068 Uiso 1 1 calc R U . . .
H15C H 0.8596 0.6589 0.3885 0.068 Uiso 1 1 calc R U . . .
C16 C 0.8354(2) 0.3729(3) 0.47110(8) 0.0420(6) Uani 1 1 d . . . . .
H16A H 0.8046 0.4691 0.4874 0.063 Uiso 1 1 calc R U . . .
H16B H 0.9302 0.3561 0.4816 0.063 Uiso 1 1 calc R U . . .
H16C H 0.7826 0.2849 0.4832 0.063 Uiso 1 1 calc R U . . .
C17 C 0.2051(2) 0.2741(3) 0.30189(9) 0.0421(6) Uani 1 1 d . . . . .
H17A H 0.2241 0.1665 0.3129 0.063 Uiso 1 1 calc R U . . .
H17B H 0.1536 0.2742 0.2675 0.063 Uiso 1 1 calc R U . . .
H17C H 0.1533 0.3257 0.3287 0.063 Uiso 1 1 calc R U . . .
C18 C 0.5340(2) 0.6970(2) 0.43964(8) 0.0319(5) Uani 1 1 d . . . . .
H18A H 0.5707 0.5962 0.4515 0.048 Uiso 1 1 calc R U . . .
H18B H 0.4784 0.7396 0.4670 0.048 Uiso 1 1 calc R U . . .
H18C H 0.6075 0.7692 0.4336 0.048 Uiso 1 1 calc R U . . .
C19 C 0.3021(2) 0.9133(2) 0.40556(8) 0.0329(5) Uani 1 1 d . . . . .
C20 C 0.1654(2) 0.9023(3) 0.40718(9) 0.0396(6) Uani 1 1 d . . . . .
H20 H 0.1104 0.8429 0.3827 0.048 Uiso 1 1 calc R U . A 1
C21 C 0.3431(3) 1.0128(3) 0.44829(9) 0.0433(6) Uani 1 1 d . . . . .
H21 H 0.4329 1.0426 0.4577 0.052 Uiso 1 1 calc R U . A 1
C22A C 0.2360(3) 1.0578(3) 0.47307(9) 0.0644(11) Uani 0.660(13) 1 d . . P A 1
H22A H 0.2361 1.1262 0.5028 0.077 Uiso 0.660(13) 1 calc R U P A 1
C22B C 0.1190(2) 0.9849(2) 0.44723(8) 0.0509(8) Uani 0.340(13) 1 d . . P A 2
H22B H 0.0287 0.9939 0.4567 0.061 Uiso 0.340(13) 1 calc R U P A 2

loop_
_atom_site_aniso_label
_atom_site_aniso_U_11
_atom_site_aniso_U_22
_atom_site_aniso_U_33
_atom_site_aniso_U_23
_atom_site_aniso_U_13
_atom_site_aniso_U_12
Si1 0.0272(3) 0.0296(3) 0.0291(3) 0.0014(3) -0.0010(2) 0.0007(3)
O1 0.0421(9) 0.0209(8) 0.0371(9) -0.0011(6) 0.0067(7) -0.0001(6)
O2 0.0487(10) 0.0272(9) 0.0512(10) 0.0031(8) 0.0132(8) -0.0069(7)
O3 0.0273(7) 0.0250(7) 0.0257(7) 0.0018(6) -0.0014(6) 0.0038(6)
O4 0.0390(9) 0.0391(9) 0.0397(9) -0.0108(8) -0.0042(7) -0.0036(7)
O5A 0.0581(15) 0.0522(13) 0.0437(12) 0.0089(10) 0.0151(11) 0.0252(11)
O5B 0.106(3) 0.0514(16) 0.0362(14) 0.0018(11) 0.0100(14) 0.0430(15)
C1 0.0331(12) 0.0288(12) 0.0304(12) 0.0032(10) 0.0009(10) -0.0005(10)
C2 0.0279(11) 0.0264(12) 0.0253(11) -0.0023(9) -0.0003(9) 0.0002(9)
C3 0.0232(10) 0.0243(10) 0.0229(10) -0.0013(9) -0.0049(8) -0.0002(9)
C4 0.0265(11) 0.0229(11) 0.0253(11) 0.0005(8) -0.0007(9) 0.0018(8)
C5 0.0256(10) 0.0207(10) 0.0323(11) -0.0011(9) 0.0017(9) -0.0007(9)
C6 0.0331(11) 0.0272(11) 0.0274(11) -0.0025(9) 0.0018(9) 0.0008(10)
C7 0.0304(12) 0.0267(11) 0.0295(12) -0.0004(10) -0.0048(9) 0.0035(9)
C8 0.0269(11) 0.0248(12) 0.0333(12) -0.0001(9) -0.0010(9) -0.0004(8)
C9 0.0286(11) 0.0201(11) 0.0308(11) 0.0027(9) 0.0012(9) 0.0014(8)
C10 0.0281(11) 0.0263(11) 0.0313(11) 0.0037(9) 0.0026(9) -0.0018(9)
C11 0.0300(11) 0.0287(11) 0.0262(11) 0.0014(9) 0.0046(9) 0.0016(9)
C12 0.0287(11) 0.0224(11) 0.0254(11) -0.0001(9) -0.0009(9) 0.0039(9)
C13 0.0311(11) 0.0263(11) 0.0286(11) 0.0015(9) 0.0002(9) 0.0014(9)
C14 0.0346(13) 0.0470(15) 0.0501(15) -0.0066(12) -0.0041(11) 0.0100(11)
C15 0.0366(14) 0.0455(15) 0.0534(16) 0.0073(12) -0.0012(12) -0.0060(11)
C16 0.0359(13) 0.0525(15) 0.0366(13) 0.0028(11) -0.0048(11) 0.0032(11)
C17 0.0336(13) 0.0501(15) 0.0423(14) -0.0033(11) 0.0005(11) -0.0089(11)
C18 0.0377(13) 0.0278(12) 0.0297(12) -0.0024(9) -0.0017(10) 0.0055(10)
C19 0.0463(14) 0.0232(12) 0.0294(12) 0.0041(9) 0.0041(10) 0.0113(10)
C20 0.0428(14) 0.0343(13) 0.0426(14) 0.0058(11) 0.0107(11) 0.0140(11)
C21 0.0607(16) 0.0293(13) 0.0388(14) -0.0040(11) -0.0055(12) 0.0160(12)
C22A 0.106(3) 0.0514(16) 0.0362(14) 0.0018(11) 0.0100(14) 0.0430(15)
C22B 0.0581(15) 0.0522(13) 0.0437(12) 0.0089(10) 0.0151(11) 0.0252(11)

loop_
_atom_type_symbol
_atom_type_description
_atom_type_scat_dispersion_real
_atom_type_scat_dispersion_imag
_atom_type_scat_source
C C 0.0033 0.0016 'International Tables Vol C Tables 4.2.6.8 and 6.1.1.4'
H H 0.0000 0.0000 'International Tables Vol C Tables 4.2.6.8 and 6.1.1.4'
O O 0.0106 0.0060 'International Tables Vol C Tables 4.2.6.8 and 6.1.1.4'
Si Si 0.0817 0.0704 'International Tables Vol C Tables 4.2.6.8 and 6.1.1.4'

loop_
_geom_angle_atom_site_label_1
_geom_angle_atom_site_label_2
_geom_angle_atom_site_label_3
_geom_angle
O3 Si1 C14 112.02(9)
O3 Si1 C16 103.12(9)
C14 Si1 C16 109.65(11)
O3 Si1 C15 112.30(9)
C14 Si1 C15 110.23(11)
C16 Si1 C15 109.26(11)
C1 O1 C13 116.15(15)
C4 O3 Si1 133.80(12)
C20 O5A C22A 105.13(18)
C21 O5B C22B 108.5(2)
O2 C1 O1 118.75(19)
O2 C1 C2 123.92(19)
O1 C1 C2 117.26(18)
C3 C2 C1 123.36(19)
C3 C2 H2 118.3
C1 C2 H2 118.3
C2 C3 C12 118.80(18)
C2 C3 C4 122.60(17)
C12 C3 C4 118.50(16)
O3 C4 C5 109.77(15)
O3 C4 C3 106.12(14)
C5 C4 C3 114.74(16)
O3 C4 C9 106.02(15)
C5 C4 C9 109.42(16)
C3 C4 C9 110.36(15)
C4 C5 C6 113.95(16)
C4 C5 H5A 108.8
C6 C5 H5A 108.8
C4 C5 H5B 108.8
C6 C5 H5B 108.8
H5A C5 H5B 107.7
C7 C6 C5 110.54(17)
C7 C6 H6A 109.5
C5 C6 H6A 109.5
C7 C6 H6B 109.5
C5 C6 H6B 109.5
H6A C6 H6B 108.1
O4 C7 C6 122.15(19)
O4 C7 C8 123.25(19)
C6 C7 C8 114.59(17)
C7 C8 C17 112.11(17)
C7 C8 C9 109.48(16)
C17 C8 C9 112.93(17)
C7 C8 H8 107.3
C17 C8 H8 107.3
C9 C8 H8 107.3
C10 C9 C4 109.75(16)
C10 C9 C8 112.68(16)
C4 C9 C8 111.62(16)
C10 C9 H9 107.5
C4 C9 H9 107.5
C8 C9 H9 107.5
C11 C10 C9 111.27(16)
C11 C10 H10A 109.4
C9 C10 H10A 109.4
C11 C10 H10B 109.4
C9 C10 H10B 109.4
H10A C10 H10B 108.0
C10 C11 C12 113.02(16)
C10 C11 H11A 109.0
C12 C11 H11A 109.0
C10 C11 H11B 109.0
C12 C11 H11B 109.0
H11A C11 H11B 107.8
C3 C12 C18 110.05(16)
C3 C12 C11 111.63(16)
C18 C12 C11 110.61(17)
C3 C12 C13 106.41(16)
C18 C12 C13 111.45(16)
C11 C12 C13 106.60(16)
O1 C13 C19 106.72(16)
O1 C13 C12 111.31(16)
C19 C13 C12 115.17(17)
O1 C13 H13 107.8
C19 C13 H13 107.8
C12 C13 H13 107.8
Si1 C14 H14A 109.5
Si1 C14 H14B 109.5
H14A C14 H14B 109.5
Si1 C14 H14C 109.5
H14A C14 H14C 109.5
H14B C14 H14C 109.5
Si1 C15 H15A 109.5
Si1 C15 H15B 109.5
H15A C15 H15B 109.5
Si1 C15 H15C 109.5
H15A C15 H15C 109.5
H15B C15 H15C 109.5
Si1 C16 H16A 109.5
Si1 C16 H16B 109.5
H16A C16 H16B 109.5
Si1 C16 H16C 109.5
H16A C16 H16C 109.5
H16B C16 H16C 109.5
C8 C17 H17A 109.5
C8 C17 H17B 109.5
H17A C17 H17B 109.5
C8 C17 H17C 109.5
H17A C17 H17C 109.5
H17B C17 H17C 109.5
C12 C18 H18A 109.5
C12 C18 H18B 109.5
H18A C18 H18B 109.5
C12 C18 H18C 109.5
H18A C18 H18C 109.5
H18B C18 H18C 109.5
C20 C19 C21 105.4(2)
C20 C19 C13 126.0(2)
C21 C19 C13 128.6(2)
C22B C20 C19 112.0(2)
O5A C20 C19 112.0(2)
O5A C20 H20 124.0
C19 C20 H20 124.0
C22A C21 C19 109.0(2)
O5B C21 C19 109.0(2)
C22A C21 H21 125.5
C19 C21 H21 125.5
C21 C22A O5A 108.5(2)
C21 C22A H22A 125.8
O5A C22A H22A 125.8
C20 C22B O5B 105.13(18)
C20 C22B H22B 127.4
O5B C22B H22B 127.4

loop_
_geom_bond_atom_site_label_1
_geom_bond_atom_site_label_2
_geom_bond_distance
Si1 O3 1.6535(13)
Si1 C14 1.854(2)
Si1 C16 1.854(2)
Si1 C15 1.860(2)
O1 C1 1.356(2)
O1 C13 1.458(2)
O2 C1 1.207(2)
O3 C4 1.439(2)
O4 C7 1.215(2)
O5A C20 1.337(3)
O5A C22A 1.448(3)
O5B C21 1.327(3)
O5B C22B 1.448(3)
C1 C2 1.470(3)
C2 C3 1.336(3)
C2 H2 0.9500
C3 C12 1.532(3)
C3 C4 1.540(3)
C4 C5 1.527(3)
C4 C9 1.541(3)
C5 C6 1.536(3)
C5 H5A 0.9900
C5 H5B 0.9900
C6 C7 1.505(3)
C6 H6A 0.9900
C6 H6B 0.9900
C7 C8 1.511(3)
C8 C17 1.528(3)
C8 C9 1.552(3)
C8 H8 1.0000
C9 C10 1.528(3)
C9 H9 1.0000
C10 C11 1.517(3)
C10 H10A 0.9900
C10 H10B 0.9900
C11 C12 1.544(3)
C11 H11A 0.9900
C11 H11B 0.9900
C12 C18 1.539(3)
C12 C13 1.546(3)
C13 C19 1.495(3)
C13 H13 1.0000
C14 H14A 0.9800
C14 H14B 0.9800
C14 H14C 0.9800
C15 H15A 0.9800
C15 H15B 0.9800
C15 H15C 0.9800
C16 H16A 0.9800
C16 H16B 0.9800
C16 H16C 0.9800
C17 H17A 0.9800
C17 H17B 0.9800
C17 H17C 0.9800
C18 H18A 0.9800
C18 H18B 0.9800
C18 H18C 0.9800
C19 C20 1.372(3)
C19 C21 1.415(3)
C20 C22B 1.337(3)
C20 H20 0.9500
C21 C22A 1.327(3)
C21 H21 0.9500
C22A H22A 0.9500
C22B H22B 0.9500

loop_
_geom_torsion_atom_site_label_1
_geom_torsion_atom_site_label_2
_geom_torsion_atom_site_label_3
_geom_torsion_atom_site_label_4
_geom_torsion
C14 Si1 O3 C4 -71.97(18)
C16 Si1 O3 C4 170.20(16)
C15 Si1 O3 C4 52.71(18)
C13 O1 C1 O2 164.47(18)
C13 O1 C1 C2 -18.5(2)
O2 C1 C2 C3 164.3(2)
O1 C1 C2 C3 -12.6(3)
C1 C2 C3 C12 5.7(3)
C1 C2 C3 C4 -170.61(17)
Si1 O3 C4 C5 29.6(2)
Si1 O3 C4 C3 -94.92(18)
Si1 O3 C4 C9 147.71(14)
C2 C3 C4 O3 107.3(2)
C12 C3 C4 O3 -69.0(2)
C2 C3 C4 C5 -14.1(3)
C12 C3 C4 C5 169.65(16)
C2 C3 C4 C9 -138.24(19)
C12 C3 C4 C9 45.5(2)
O3 C4 C5 C6 169.94(15)
C3 C4 C5 C6 -70.7(2)
C9 C4 C5 C6 54.0(2)
C4 C5 C6 C7 -51.8(2)
C5 C6 C7 O4 -128.0(2)
C5 C6 C7 C8 52.6(2)
O4 C7 C8 C17 -0.7(3)
C6 C7 C8 C17 178.66(17)
O4 C7 C8 C9 125.4(2)
C6 C7 C8 C9 -55.2(2)
O3 C4 C9 C10 60.06(19)
C5 C4 C9 C10 178.39(15)
C3 C4 C9 C10 -54.4(2)
O3 C4 C9 C8 -174.28(14)
C5 C4 C9 C8 -56.0(2)
C3 C4 C9 C8 71.21(19)
C7 C8 C9 C10 -179.59(16)
C17 C8 C9 C10 -53.9(2)
C7 C8 C9 C4 56.4(2)
C17 C8 C9 C4 -177.95(17)
C4 C9 C10 C11 62.5(2)
C8 C9 C10 C11 -62.6(2)
C9 C10 C11 C12 -57.8(2)
C2 C3 C12 C18 -93.3(2)
C4 C3 C12 C18 83.1(2)
C2 C3 C12 C11 143.48(18)
C4 C3 C12 C11 -40.1(2)
C2 C3 C12 C13 27.6(2)
C4 C3 C12 C13 -156.01(16)
C10 C11 C12 C3 44.8(2)
C10 C11 C12 C18 -78.1(2)
C10 C11 C12 C13 160.60(17)
C1 O1 C13 C19 -179.84(16)
C1 O1 C13 C12 53.7(2)
C3 C12 C13 O1 -55.8(2)
C18 C12 C13 O1 64.2(2)
C11 C12 C13 O1 -175.05(15)
C3 C12 C13 C19 -177.44(17)
C18 C12 C13 C19 -57.5(2)
C11 C12 C13 C19 63.3(2)
O1 C13 C19 C20 141.5(2)
C12 C13 C19 C20 -94.4(2)
O1 C13 C19 C21 -40.9(3)
C12 C13 C19 C21 83.2(3)
C22A O5A C20 C19 1.1(2)
C21 C19 C20 C22B -0.5(2)
C13 C19 C20 C22B 177.59(19)
C21 C19 C20 O5A -0.5(2)
C13 C19 C20 O5A 177.59(19)
C22B O5B C21 C19 1.0(2)
C20 C19 C21 C22A -0.4(2)
C13 C19 C21 C22A -178.4(2)
C20 C19 C21 O5B -0.4(2)
C13 C19 C21 O5B -178.4(2)
C19 C21 C22A O5A 1.0(2)
C20 O5A C22A C21 -1.3(2)
C19 C20 C22B O5B 1.1(2)
C21 O5B C22B C20 -1.3(2)
